data_4127852
loop_
_publ_author_name
'Kambe, Tetsuya'
'Hosono, Reina'
'Imaoka, Shotaro'
'Kuzume, Akiyoshi'
'Yamamoto, Kimihisa'

_publ_section_title
;
 Solution Phase Mass Synthesis of 2D Atomic Layer with Hexagonal Boron
 Network.
;
_journal_issue 33
_journal_name_full 'Journal of the American Chemical Society'
_journal_page_first 12984
_journal_page_last 12988
_journal_paper_doi 10.1021/jacs.9b06110
_journal_volume 141
_journal_year 2019
_chemical_absolute_configuration 'CHOOSE rm ad rmad syn or unk'
_chemical_formula_moiety 'B4.27 K O3'
_chemical_formula_sum 'B4.27 K O3'
_chemical_formula_weight 133.26
_space_group_crystal_system hexagonal
_space_group_IT_number 189
_space_group_name_Hall 'P -6 -2'
_space_group_name_H-M_alt 'P -6 2 m'
_symmetry_space_group_name_Hall 'P -6 -2'
_symmetry_space_group_name_H-M 'P -6 2 m'
_atom_sites_solution_primary direct
_atom_sites_solution_secondary difmap
_cell_angle_alpha 90.0000
_cell_angle_beta 90.0000
_cell_angle_gamma 120.0000
_cell_formula_units_Z 1
_cell_length_a 6.0720(6)
_cell_length_b 6.0720(6)
_cell_length_c 3.4690(3)
_cell_measurement_reflns_used 188
_cell_measurement_temperature 100
_cell_measurement_theta_max 75.79
_cell_measurement_theta_min 12.78
_cell_volume 110.764(18)
_computing_cell_refinement 'CrysAlisPro 1.171.39.20a (Rigaku OD, 2015)'
_computing_data_collection 'CrysAlisPro 1.171.39.20a (Rigaku OD, 2015)'
_computing_data_reduction 'CrysAlisPro 1.171.39.20a (Rigaku OD, 2015)'
_computing_molecular_graphics 'CrystalStructure 5.0rc6'
_computing_publication_material 'CrystalStructure 5.0rc6 (Rigaku, 2017)'
_computing_structure_refinement 'SHELXL Version 2017/1 (Sheldrick, 2008)'
_computing_structure_solution 'SHELXT Version 2014/5 (Sheldrick, 2014)'
_diffrn_ambient_temperature 100
_diffrn_detector_area_resol_mean 10.000
_diffrn_measured_fraction_theta_full 0.984
_diffrn_measured_fraction_theta_max 1.000
_diffrn_measurement_device_type 'Rigaku XtaLAB Synergy'
_diffrn_measurement_method \w
_diffrn_radiation_type 'Cu K\a'
_diffrn_radiation_wavelength 1.54184
_diffrn_reflns_av_R_equivalents 0.0224
_diffrn_reflns_Laue_measured_fraction_full 0.984
_diffrn_reflns_Laue_measured_fraction_max 1.000
_diffrn_reflns_limit_h_max 7
_diffrn_reflns_limit_h_min -5
_diffrn_reflns_limit_k_max 7
_diffrn_reflns_limit_k_min -5
_diffrn_reflns_limit_l_max 4
_diffrn_reflns_limit_l_min -3
_diffrn_reflns_number 238
_diffrn_reflns_point_group_measured_fraction_full 0.802
_diffrn_reflns_point_group_measured_fraction_max 0.812
_diffrn_reflns_theta_full 67.590
_diffrn_reflns_theta_max 67.590
_diffrn_reflns_theta_min 8.430
_diffrn_standards_number 0
_exptl_absorpt_coefficient_mu 9.486
_exptl_absorpt_correction_T_max 0.717
_exptl_absorpt_correction_T_min 0.093
_exptl_absorpt_correction_type multi-scan
_exptl_absorpt_process_details
;
CrysAlisPro 1.171.39.20a (Rigaku Oxford Diffraction, 2015)
Empirical absorption correction using spherical harmonics,
 implemented in SCALE3 ABSPACK scaling algorithm.
;
_exptl_crystal_colour colourless
_exptl_crystal_density_diffrn 1.998
_exptl_crystal_density_method 'not measured'
_exptl_crystal_description needle
_exptl_crystal_F_000 64.35
_exptl_crystal_size_max 0.198
_exptl_crystal_size_mid 0.062
_exptl_crystal_size_min 0.035
_refine_diff_density_max 1.13
_refine_diff_density_min -0.68
_refine_ls_abs_structure_details
;
 Flack x determined using 17 quotients [(I+)-(I-)]/[(I+)+(I-)]
 (Parsons, Flack and Wagner, Acta Cryst. B69 (2013) 249-259).
;
_refine_ls_abs_structure_Flack 0.4(3)
_refine_ls_extinction_method none
_refine_ls_goodness_of_fit_ref 1.323
_refine_ls_number_parameters 15
_refine_ls_number_reflns 78
_refine_ls_number_restraints 6
_refine_ls_R_factor_all 0.0992
_refine_ls_R_factor_gt 0.0992
_refine_ls_shift/su_max 0.000
_refine_ls_structure_factor_coef Fsqd
_refine_ls_weighting_details 'w = 1/[\s^2^(Fo^2^)+(0.1806P)^2^] where P=(Fo^2^+2Fc^2^)/3'
_refine_ls_weighting_scheme calc
_refine_ls_wR_factor_gt 0.2218
_refine_ls_wR_factor_ref 0.2218
_reflns_Friedel_coverage 0.279
_reflns_Friedel_fraction_full 0.486
_reflns_Friedel_fraction_max 0.486
_reflns_number_gt 78
_reflns_number_total 78
_reflns_threshold_expression F^2^>2.0\s(F^2^)
_cod_data_source_file ja9b06110_si_002.cif
_cod_data_source_block xcalibur
_cod_database_code 4127852

loop_
_space_group_symop_id
_space_group_symop_operation_xyz
1 +X,+Y,+Z
2 -Y,+X-Y,+Z
3 -X+Y,-X,+Z
4 +X,+Y,-Z
5 -Y,+X-Y,-Z
6 -X+Y,-X,-Z
7 +Y,+X,+Z
8 -X,-X+Y,+Z
9 +X-Y,-Y,+Z
10 +Y,+X,-Z
11 -X,-X+Y,-Z
12 +X-Y,-Y,-Z

loop_
_atom_site_label
_atom_site_type_symbol
_atom_site_fract_x
_atom_site_fract_y
_atom_site_fract_z
_atom_site_U_iso_or_equiv
_atom_site_adp_type
_atom_site_occupancy
_atom_site_site_symmetry_order
_atom_site_calc_flag
_atom_site_refinement_flags_posn
_atom_site_refinement_flags_adp
_atom_site_refinement_flags_occupancy
_atom_site_disorder_assembly
_atom_site_disorder_group
K1 K -1.000000 -1.000000 -1.000000 0.062(2) Uani 1 12 d S T P . .
O1 O -0.862(4) -0.579(4) -0.500000 0.082(10) Uani 0.5 2 d S TU P A 1
B1 B -0.666667 -0.333333 -0.500000 0.080(9) Uani 0.635 6 d S T P . .
B2 B -0.549(9) -0.549(9) -0.500000 0.15(3) Uani 1 4 d S TU P A 1

loop_
_atom_site_aniso_label
_atom_site_aniso_U_11
_atom_site_aniso_U_22
_atom_site_aniso_U_33
_atom_site_aniso_U_23
_atom_site_aniso_U_13
_atom_site_aniso_U_12
K1 0.071(3) 0.071(3) 0.046(3) 0.000 0.000 0.0353(13)
O1 0.063(13) 0.064(9) 0.055(8) 0.000 0.000 -0.016(9)
B1 0.080(12) 0.080(12) 0.08(2) 0.000 0.000 0.040(6)
B2 0.14(3) 0.14(3) 0.12(3) 0.000 0.000 0.01(3)

loop_
_atom_type_symbol
_atom_type_description
_atom_type_scat_dispersion_real
_atom_type_scat_dispersion_imag
_atom_type_scat_source
_atom_type_scat_dispersion_source
B B 0.0090 0.0040 'International Tables Vol.C Table 6.1.1.4.' 'International Tables Vol.C Table 4.2.6.8.'
K K 0.3870 1.0660 'International Tables Vol.C Table 6.1.1.4.' 'International Tables Vol.C Table 4.2.6.8.'
O O 0.0490 0.0320 'International Tables Vol.C Table 6.1.1.4.' 'International Tables Vol.C Table 4.2.6.8.'

loop_
_geom_angle_atom_site_label_1
_geom_angle_atom_site_label_2
_geom_angle_atom_site_label_3
_geom_angle
_geom_angle_site_symmetry_1
_geom_angle_site_symmetry_3
O1 K1 O1 162.3(11) . 9_434
O1 K1 O1 133.29(19) . 2_344
O1 K1 O1 29.6(10) 9_434 2_344
O1 K1 O1 63.0(12) . 7
O1 K1 O1 133.29(19) 9_434 7
O1 K1 O1 162.3(11) 2_344 7
O1 K1 O1 86.7(4) . 3_435
O1 K1 O1 106.7(7) 9_434 3_435
O1 K1 O1 133.29(19) 2_344 3_435
O1 K1 O1 29.6(10) 7 3_435
O1 K1 O1 29.6(10) . 8_345
O1 K1 O1 133.29(19) 9_434 8_345
O1 K1 O1 106.7(7) 2_344 8_345
O1 K1 O1 86.7(4) 7 8_345
O1 K1 O1 102.1(4) 3_435 8_345
O1 K1 O1 102.1(4) . 9_435
O1 K1 O1 75.1(6) 9_434 9_435
O1 K1 O1 82.7(10) 2_344 9_435
O1 K1 O1 86.7(4) 7 9_435
O1 K1 O1 63.0(12) 3_435 9_435
O1 K1 O1 86.7(4) 8_345 9_435
O1 K1 O1 86.7(4) . 2_345
O1 K1 O1 82.7(10) 9_434 2_345
O1 K1 O1 75.1(6) 2_344 2_345
O1 K1 O1 102.1(4) 7 2_345
O1 K1 O1 86.7(4) 3_435 2_345
O1 K1 O1 63.0(12) 8_345 2_345
O1 K1 O1 29.6(10) 9_435 2_345
O1 K1 O1 133.3(2) . 3_434
O1 K1 O1 63.0(12) 9_434 3_434
O1 K1 O1 86.7(4) 2_344 3_434
O1 K1 O1 82.7(9) 7 3_434
O1 K1 O1 75.1(6) 3_435 3_434
O1 K1 O1 162.3(11) 8_345 3_434
O1 K1 O1 106.7(7) 9_435 3_434
O1 K1 O1 133.29(19) 2_345 3_434
O1 K1 O1 75.1(6) . 1_554
O1 K1 O1 102.1(4) 9_434 1_554
O1 K1 O1 86.7(4) 2_344 1_554
O1 K1 O1 106.7(7) 7 1_554
O1 K1 O1 133.29(19) 3_435 1_554
O1 K1 O1 82.7(9) 8_345 1_554
O1 K1 O1 162.3(11) 9_435 1_554
O1 K1 O1 133.3(2) 2_345 1_554
O1 K1 O1 86.7(4) 3_434 1_554
O1 K1 O1 106.7(7) . 7_554
O1 K1 O1 86.7(4) 9_434 7_554
O1 K1 O1 102.1(4) 2_344 7_554
O1 K1 O1 75.1(6) 7 7_554
O1 K1 O1 82.7(9) 3_435 7_554
O1 K1 O1 133.29(19) 8_345 7_554
O1 K1 O1 133.29(19) 9_435 7_554
O1 K1 O1 162.3(11) 2_345 7_554
O1 K1 O1 29.6(10) 3_434 7_554
O1 K1 O1 63.0(12) 1_554 7_554
O1 K1 O1 82.7(9) . 8_344
O1 K1 O1 86.7(4) 9_434 8_344
O1 K1 O1 63.0(12) 2_344 8_344
O1 K1 O1 133.3(2) 7 8_344
O1 K1 O1 162.3(11) 3_435 8_344
O1 K1 O1 75.1(6) 8_345 8_344
O1 K1 O1 133.29(18) 9_435 8_344
O1 K1 O1 106.7(7) 2_345 8_344
O1 K1 O1 102.1(4) 3_434 8_344
O1 K1 O1 29.6(10) 1_554 8_344
O1 K1 O1 86.7(4) 7_554 8_344
B1 O1 B2 80.0(17) . 3_445
B1 O1 O1 138.7(14) . 8_345
B2 O1 O1 58.8(11) 3_445 8_345
B1 O1 B2 66.4(18) . .
B2 O1 B2 146.3(12) 3_445 .
O1 O1 B2 154.9(16) 8_345 .
B1 O1 K1 133.4(9) . .
B2 O1 K1 120.6(10) 3_445 .
O1 O1 K1 75.2(5) 8_345 .
B2 O1 K1 85.0(15) . .
B1 O1 K1 133.4(9) . 1_556
B2 O1 K1 120.6(10) 3_445 1_556
O1 O1 K1 75.2(5) 8_345 1_556
B2 O1 K1 85.0(15) . 1_556
K1 O1 K1 75.1(6) . 1_556
O1 B1 O1 120.000(2) 3_445 2_455
O1 B1 O1 120.000(3) 3_445 .
O1 B1 O1 120.000(1) 2_455 .
O1 B1 B2 69(2) 3_445 3_445
O1 B1 B2 171(2) 2_455 3_445
O1 B1 B2 51(2) . 3_445
O1 B1 B2 51(2) 3_445 2_455
O1 B1 B2 69(2) 2_455 2_455
O1 B1 B2 171(2) . 2_455
B2 B1 B2 120.000(2) 3_445 2_455
O1 B1 B2 171(2) 3_445 .
O1 B1 B2 51(2) 2_455 .
O1 B1 B2 69(2) . .
B2 B1 B2 120.000(15) 3_445 .
B2 B1 B2 120.000(15) 2_455 .
O1 B2 O1 62(2) 9_545 2_455
O1 B2 B1 49.0(9) 9_545 7
O1 B2 B1 112(3) 2_455 7
O1 B2 B1 112(3) 9_545 .
O1 B2 B1 49.0(9) 2_455 .
B1 B2 B1 161(3) 7 .
O1 B2 O1 156(3) 9_545 .
O1 B2 O1 93.7(12) 2_455 .
B1 B2 O1 155(3) 7 .
B1 B2 O1 44.6(7) . .
O1 B2 O1 93.7(12) 9_545 7
O1 B2 O1 156(3) 2_455 7
B1 B2 O1 44.6(7) 7 7
B1 B2 O1 155(3) . 7
O1 B2 O1 110(3) . 7
O1 B2 K1 136.2(5) 9_545 .
O1 B2 K1 136.2(4) 2_455 .
B1 B2 K1 98.2(14) 7 .
B1 B2 K1 98.2(14) . .
O1 B2 K1 61.1(15) . .
O1 B2 K1 61.1(15) 7 .
O1 B2 K1 136.2(5) 9_545 1_556
O1 B2 K1 136.2(4) 2_455 1_556
B1 B2 K1 98.2(14) 7 1_556
B1 B2 K1 98.2(14) . 1_556
O1 B2 K1 61.1(15) . 1_556
O1 B2 K1 61.1(15) 7 1_556
K1 B2 K1 64.7(10) . 1_556

loop_
_geom_bond_atom_site_label_1
_geom_bond_atom_site_label_2
_geom_bond_distance
_geom_bond_site_symmetry_2
K1 O1 2.846(19) .
K1 O1 2.846(19) 9_434
K1 O1 2.846(19) 2_344
K1 O1 2.846(19) 7
K1 O1 2.846(19) 3_435
K1 O1 2.846(19) 8_345
K1 O1 2.846(19) 9_435
K1 O1 2.846(19) 2_345
K1 O1 2.846(19) 3_434
K1 O1 2.846(19) 1_554
K1 O1 2.846(19) 7_554
K1 O1 2.846(19) 8_344
O1 B1 1.364(16) .
O1 B2 1.40(6) 3_445
O1 O1 1.46(4) 8_345
O1 B2 1.81(4) .
B1 B2 1.778(9) 3_445
B1 B2 1.778(9) 2_455
B1 B2 1.778(9) .
